data_7017032
loop_
_publ_author_name
'Blagg, Robin J.'
'L\'opez-G\'omez, Mar\'ia J'
'Charmant, Jonathan P. H.'
'Connelly, Neil G.'
'Cowell, John J.'
'Haddow, Mairi F.'
'Hamilton, Alex'
'Orpen, A. Guy'
'Riis-Johannessen, Thomas'
'Saithong, Saowanit'

_publ_section_title
;
 The oxidative conversion of the N,S-bridged complexes [{RhLL'(\m-X)}(2)]
 to [(RhLL')(3)(\m-X)(2)](+) (X = mt or taz): a comparison with the
 oxidation of N,N-bridged analogues.
;
_journal_issue 43
_journal_name_full 'Dalton transactions (Cambridge, England : 2003)'
_journal_page_first 11497
_journal_page_last 11510
_journal_paper_doi 10.1039/c1dt10930h
_journal_volume 40
_journal_year 2011
_chemical_formula_moiety 'C14 H10 N4 O6 Rh3 S2, BF4'
_chemical_formula_sum 'C14 H10 B F4 N4 O6 Rh3 S2'
_chemical_formula_weight 789.92
_chemical_name_systematic
;
?
;
_space_group_IT_number 15
_symmetry_cell_setting monoclinic
_symmetry_space_group_name_Hall '-C 2yc'
_symmetry_space_group_name_H-M 'C 1 2/c 1'
_atom_sites_solution_hydrogens geom
_atom_sites_solution_primary direct
_atom_sites_solution_secondary difmap
_audit_creation_method SHELXL-97
_cell_angle_alpha 90.00
_cell_angle_beta 132.53(3)
_cell_angle_gamma 90.00
_cell_formula_units_Z 4
_cell_length_a 16.757(3)
_cell_length_b 16.186(3)
_cell_length_c 11.502(2)
_cell_measurement_reflns_used 3352
_cell_measurement_temperature 100(2)
_cell_measurement_theta_max 27.433
_cell_measurement_theta_min 2.173
_cell_volume 2299.0(13)
_computing_cell_refinement 'Bruker SMART V5.628 (Bruker, 2005)'
_computing_data_collection 'Bruker SMART V5.628 (Bruker, 2005)'
_computing_data_reduction 'Bruker SAINT V6.41 (Bruker, 2002)'
_computing_molecular_graphics 'Bruker SHELXTL V6.14 (Bruker AXS, 2003)'
_computing_publication_material 'Bruker SHELXTL V6.14 (Bruker AXS, 2003)'
_computing_structure_refinement 'SHELXL V6.12 (Bruker 2001)'
_computing_structure_solution 'SHELXS V6.12 (Bruker 2001)'
_diffrn_ambient_temperature 100(2)
_diffrn_detector_area_resol_mean 8.5
_diffrn_measured_fraction_theta_full 0.999
_diffrn_measured_fraction_theta_max 0.999
_diffrn_measurement_device_type 'CCD area detector'
_diffrn_measurement_method 'omega scans'
_diffrn_radiation_monochromator graphite
_diffrn_radiation_source 'fine-focus sealed tube'
_diffrn_radiation_type MoK\a
_diffrn_radiation_wavelength 0.71073
_diffrn_reflns_av_R_equivalents 0.0327
_diffrn_reflns_av_sigmaI/netI 0.0368
_diffrn_reflns_limit_h_max 21
_diffrn_reflns_limit_h_min -21
_diffrn_reflns_limit_k_max 11
_diffrn_reflns_limit_k_min -20
_diffrn_reflns_limit_l_max 14
_diffrn_reflns_limit_l_min -14
_diffrn_reflns_number 7769
_diffrn_reflns_theta_full 27.48
_diffrn_reflns_theta_max 27.48
_diffrn_reflns_theta_min 2.07
_exptl_absorpt_coefficient_mu 2.382
_exptl_absorpt_correction_T_max 0.890000
_exptl_absorpt_correction_T_min 0.583566
_exptl_absorpt_correction_type multi-scan
_exptl_absorpt_process_details 'SADABS V2.10 (Bruker AXS 2003)'
_exptl_crystal_colour red
_exptl_crystal_density_diffrn 2.282
_exptl_crystal_density_method 'not measured'
_exptl_crystal_description rod
_exptl_crystal_F_000 1512
_exptl_crystal_size_max 0.20
_exptl_crystal_size_mid 0.05
_exptl_crystal_size_min 0.05
_refine_diff_density_max 1.368
_refine_diff_density_min -2.227
_refine_diff_density_rms 0.199
_refine_ls_extinction_method none
_refine_ls_goodness_of_fit_ref 1.316
_refine_ls_hydrogen_treatment constr
_refine_ls_matrix_type full
_refine_ls_number_parameters 171
_refine_ls_number_reflns 2632
_refine_ls_number_restraints 6
_refine_ls_restrained_S_all 1.342
_refine_ls_R_factor_all 0.0580
_refine_ls_R_factor_gt 0.0540
_refine_ls_shift/su_max 0.000
_refine_ls_shift/su_mean 0.000
_refine_ls_structure_factor_coef Fsqd
_refine_ls_weighting_details 'calc w=1/[\s^2^(Fo^2^)+(0.0250P)^2^+50.0615P] where P=(Fo^2^+2Fc^2^)/3'
_refine_ls_weighting_scheme calc
_refine_ls_wR_factor_gt 0.1159
_refine_ls_wR_factor_ref 0.1175
_reflns_number_gt 2474
_reflns_number_total 2632
_reflns_threshold_expression >2sigma(I)
_cod_data_source_file c1dt10930h.txt
_cod_data_source_block 10
_cod_original_cell_volume 2298.8(8)
_cod_original_sg_symbol_Hall -C2yc
_cod_original_sg_symbol_H-M C2/c
_cod_database_code 7017032

loop_
_symmetry_equiv_pos_as_xyz
'x, y, z'
'-x, y, -z+1/2'
'x+1/2, y+1/2, z'
'-x+1/2, y+1/2, -z+1/2'
'-x, -y, -z'
'x, -y, z-1/2'
'-x+1/2, -y+1/2, -z'
'x+1/2, -y+1/2, z-1/2'

loop_
_atom_site_label
_atom_site_type_symbol
_atom_site_fract_x
_atom_site_fract_y
_atom_site_fract_z
_atom_site_U_iso_or_equiv
_atom_site_adp_type
_atom_site_occupancy
_atom_site_symmetry_multiplicity
_atom_site_calc_flag
_atom_site_refinement_flags
Rh1 Rh 0.52022(4) 0.72184(3) 0.48950(6) 0.01262(15) Uani 1 1 d .
Rh2 Rh 0.5000 0.61676(5) 0.2500 0.01267(19) Uani 1 2 d S
S1 S 0.37577(13) 0.71508(11) 0.21036(18) 0.0129(3) Uani 1 1 d .
N1 N 0.4051(4) 0.8091(4) 0.0414(6) 0.0128(11) Uani 1 1 d .
N2 N 0.3526(5) 0.8814(4) 0.1411(6) 0.0150(12) Uani 1 1 d .
O1 O 0.3977(5) 0.6110(4) 0.5305(7) 0.0334(14) Uani 1 1 d .
O2 O 0.7125(5) 0.7252(5) 0.8419(6) 0.0360(15) Uani 1 1 d .
O3 O 0.6287(5) 0.4850(4) 0.2541(7) 0.0284(13) Uani 1 1 d .
C1 C 0.3812(5) 0.8053(4) 0.1302(7) 0.0112(12) Uani 1 1 d .
C2 C 0.3911(5) 0.8908(5) -0.0071(7) 0.0159(14) Uani 1 1 d .
H2 H 0.4017 0.9117 -0.0731 0.019 Uiso 1 1 calc R
C3 C 0.3597(6) 0.9353(5) 0.0564(8) 0.0183(14) Uani 1 1 d .
H3 H 0.3454 0.9929 0.0443 0.022 Uiso 1 1 calc R
C4 C 0.3177(6) 0.9037(5) 0.2233(9) 0.0225(16) Uani 1 1 d .
H4A H 0.2397 0.8940 0.1540 0.034 Uiso 1 1 calc R
H4B H 0.3332 0.9622 0.2526 0.034 Uiso 1 1 calc R
H4C H 0.3566 0.8699 0.3186 0.034 Uiso 1 1 calc R
C5 C 0.4442(6) 0.6520(5) 0.5154(8) 0.0207(16) Uani 1 1 d .
C6 C 0.6395(6) 0.7242(5) 0.7117(8) 0.0209(15) Uani 1 1 d .
C7 C 0.5813(6) 0.5350(5) 0.2565(8) 0.0172(14) Uani 1 1 d .
B1 B 0.5000 0.8661(5) 0.7500 0.038(4) Uani 1 2 d SD
F1 F 0.5000 0.7811(4) 0.7500 0.051(2) Uani 1 2 d SD
F2 F 0.4221(10) 0.8774(7) 0.5844(9) 0.050(3) Uani 0.50 1 d PD
F3 F 0.4821(10) 0.9127(6) 0.8279(13) 0.033(2) Uani 0.50 1 d PD
F4 F 0.5922(10) 0.8948(7) 0.7804(17) 0.049(3) Uani 0.50 1 d PD

loop_
_atom_site_aniso_label
_atom_site_aniso_U_11
_atom_site_aniso_U_22
_atom_site_aniso_U_33
_atom_site_aniso_U_23
_atom_site_aniso_U_13
_atom_site_aniso_U_12
Rh1 0.0127(3) 0.0172(3) 0.0065(2) 0.0023(2) 0.0059(2) 0.0016(2)
Rh2 0.0117(3) 0.0121(4) 0.0100(3) 0.000 0.0056(3) 0.000
S1 0.0102(7) 0.0153(8) 0.0083(7) 0.0017(6) 0.0043(6) -0.0002(6)
N1 0.012(3) 0.016(3) 0.006(2) 0.001(2) 0.004(2) 0.000(2)
N2 0.015(3) 0.016(3) 0.011(3) -0.001(2) 0.007(2) -0.002(2)
O1 0.035(3) 0.037(4) 0.035(3) 0.016(3) 0.026(3) 0.003(3)
O2 0.028(3) 0.060(5) 0.006(2) -0.002(3) 0.006(2) 0.004(3)
O3 0.026(3) 0.021(3) 0.035(3) -0.007(2) 0.019(3) -0.003(2)
C1 0.004(3) 0.014(3) 0.007(3) -0.002(2) 0.000(2) -0.001(2)
C2 0.015(3) 0.020(4) 0.007(3) 0.008(3) 0.005(3) 0.002(3)
C3 0.017(3) 0.016(3) 0.017(3) 0.003(3) 0.009(3) -0.001(3)
C4 0.029(4) 0.022(4) 0.019(3) -0.003(3) 0.017(3) 0.003(3)
C5 0.019(3) 0.029(4) 0.014(3) 0.008(3) 0.011(3) 0.008(3)
C6 0.021(4) 0.028(4) 0.015(3) 0.002(3) 0.013(3) 0.004(3)
C7 0.016(3) 0.020(4) 0.012(3) -0.001(3) 0.008(3) -0.003(3)
B1 0.039(8) 0.009(6) 0.032(7) 0.000 0.011(7) 0.000
F1 0.095(7) 0.021(4) 0.097(7) 0.000 0.089(7) 0.000
F2 0.068(8) 0.036(6) 0.023(5) 0.008(5) 0.022(6) 0.016(6)
F3 0.056(7) 0.033(6) 0.030(6) -0.004(5) 0.037(6) -0.005(5)
F4 0.091(10) 0.031(6) 0.076(9) -0.015(6) 0.077(9) -0.020(7)

loop_
_atom_type_symbol
_atom_type_description
_atom_type_scat_dispersion_real
_atom_type_scat_dispersion_imag
_atom_type_scat_source
C C 0.0033 0.0016 'International Tables Vol C Tables 4.2.6.8 and 6.1.1.4'
H H 0.0000 0.0000 'International Tables Vol C Tables 4.2.6.8 and 6.1.1.4'
B B 0.0013 0.0007 'International Tables Vol C Tables 4.2.6.8 and 6.1.1.4'
N N 0.0061 0.0033 'International Tables Vol C Tables 4.2.6.8 and 6.1.1.4'
O O 0.0106 0.0060 'International Tables Vol C Tables 4.2.6.8 and 6.1.1.4'
F F 0.0171 0.0103 'International Tables Vol C Tables 4.2.6.8 and 6.1.1.4'
S S 0.1246 0.1234 'International Tables Vol C Tables 4.2.6.8 and 6.1.1.4'
Rh Rh -1.1178 0.9187 'International Tables Vol C Tables 4.2.6.8 and 6.1.1.4'

loop_
_geom_angle_atom_site_label_1
_geom_angle_atom_site_label_2
_geom_angle_atom_site_label_3
_geom_angle
_geom_angle_site_symmetry_1
_geom_angle_site_symmetry_3
C5 Rh1 C6 90.5(3) . .
C5 Rh1 N1 174.0(3) . 2_655
C6 Rh1 N1 90.5(3) . 2_655
C5 Rh1 S1 90.3(2) . .
C6 Rh1 S1 177.4(2) . .
N1 Rh1 S1 88.93(15) 2_655 .
C5 Rh1 Rh2 97.7(2) . .
C6 Rh1 Rh2 126.7(2) . .
N1 Rh1 Rh2 86.36(16) 2_655 .
S1 Rh1 Rh2 50.71(4) . .
C7 Rh2 C7 89.6(4) 2_655 .
C7 Rh2 S1 86.9(2) 2_655 .
C7 Rh2 S1 172.9(2) . .
C7 Rh2 S1 172.9(2) 2_655 2_655
C7 Rh2 S1 86.9(2) . 2_655
S1 Rh2 S1 97.20(9) . 2_655
C7 Rh2 Rh1 136.6(2) 2_655 2_655
C7 Rh2 Rh1 93.6(2) . 2_655
S1 Rh2 Rh1 84.64(5) . 2_655
S1 Rh2 Rh1 49.99(5) 2_655 2_655
C7 Rh2 Rh1 93.6(2) 2_655 .
C7 Rh2 Rh1 136.6(2) . .
S1 Rh2 Rh1 49.99(5) . .
S1 Rh2 Rh1 84.64(5) 2_655 .
Rh1 Rh2 Rh1 112.34(3) 2_655 .
C1 S1 Rh1 107.6(2) . .
C1 S1 Rh2 107.7(2) . .
Rh1 S1 Rh2 79.30(6) . .
C1 N1 C2 107.3(6) . .
C1 N1 Rh1 129.2(5) . 2_655
C2 N1 Rh1 122.4(5) . 2_655
C1 N2 C3 107.9(6) . .
C1 N2 C4 127.3(6) . .
C3 N2 C4 124.8(6) . .
N1 C1 N2 109.7(6) . .
N1 C1 S1 126.2(5) . .
N2 C1 S1 123.9(5) . .
C3 C2 N1 108.0(6) . .
C3 C2 H2 126.0 . .
N1 C2 H2 126.0 . .
C2 C3 N2 107.2(6) . .
C2 C3 H3 126.4 . .
N2 C3 H3 126.4 . .
N2 C4 H4A 109.5 . .
N2 C4 H4B 109.5 . .
H4A C4 H4B 109.5 . .
N2 C4 H4C 109.5 . .
H4A C4 H4C 109.5 . .
H4B C4 H4C 109.5 . .
O1 C5 Rh1 179.0(7) . .
O2 C6 Rh1 177.3(7) . .
O3 C7 Rh2 177.3(6) . .
F3 B1 F3 112.2(10) . 2_656
F3 B1 F1 123.9(5) . .
F3 B1 F1 123.9(5) 2_656 .
F3 B1 F4 110.4(8) . .
F3 B1 F4 44.3(7) 2_656 .
F1 B1 F4 109.2(6) . .
F3 B1 F4 44.3(7) . 2_656
F3 B1 F4 110.4(7) 2_656 2_656
F1 B1 F4 109.2(6) . 2_656
F4 B1 F4 141.6(12) . 2_656
F3 B1 F2 113.9(8) . .
F3 B1 F2 56.8(8) 2_656 .
F1 B1 F2 97.4(6) . .
F4 B1 F2 98.6(8) . .
F4 B1 F2 76.4(8) 2_656 .
F3 B1 F2 56.8(8) . 2_656
F3 B1 F2 113.9(8) 2_656 2_656
F1 B1 F2 97.4(6) . 2_656
F4 B1 F2 76.4(8) . 2_656
F4 B1 F2 98.6(8) 2_656 2_656
F2 B1 F2 165.2(12) . 2_656
F3 F2 B1 59.2(5) 2_656 .
F3 F2 F4 94.5(7) 2_656 2_656
B1 F2 F4 51.7(5) . 2_656
F4 F3 F2 130.3(9) 2_656 2_656
F4 F3 B1 71.0(5) 2_656 .
F2 F3 B1 64.1(5) 2_656 .
F3 F4 B1 64.7(6) 2_656 .
F3 F4 F2 109.6(8) 2_656 2_656
B1 F4 F2 51.9(4) . 2_656

loop_
_geom_bond_atom_site_label_1
_geom_bond_atom_site_label_2
_geom_bond_distance
_geom_bond_site_symmetry_2
Rh1 C5 1.872(8) .
Rh1 C6 1.903(7) .
Rh1 N1 2.071(6) 2_655
Rh1 S1 2.382(2) .
Rh1 Rh2 3.0551(8) .
Rh2 C7 1.864(8) 2_655
Rh2 C7 1.864(8) .
Rh2 S1 2.4064(18) .
Rh2 S1 2.4065(18) 2_655
Rh2 Rh1 3.0551(8) 2_655
S1 C1 1.762(7) .
N1 C1 1.327(8) .
N1 C2 1.391(9) .
N1 Rh1 2.071(6) 2_655
N2 C1 1.357(9) .
N2 C3 1.372(9) .
N2 C4 1.454(9) .
O1 C5 1.123(10) .
O2 C6 1.123(9) .
O3 C7 1.147(9) .
C2 C3 1.360(10) .
C2 H2 0.9500 .
C3 H3 0.9500 .
C4 H4A 0.9800 .
C4 H4B 0.9800 .
C4 H4C 0.9800 .
B1 F3 1.351(7) .
B1 F3 1.351(7) 2_656
B1 F1 1.376(7) .
B1 F4 1.412(8) .
B1 F4 1.412(8) 2_656
B1 F2 1.415(7) .
B1 F2 1.415(7) 2_656
F2 F3 1.316(17) 2_656
F2 F4 1.749(16) 2_656
F3 F4 1.043(16) 2_656
F3 F2 1.316(17) 2_656
F4 F3 1.043(16) 2_656
F4 F2 1.749(16) 2_656

loop_
_geom_torsion_atom_site_label_1
_geom_torsion_atom_site_label_2
_geom_torsion_atom_site_label_3
_geom_torsion_atom_site_label_4
_geom_torsion
_geom_torsion_site_symmetry_1
_geom_torsion_site_symmetry_4
C5 Rh1 Rh2 C7 1.2(3) . 2_655
C6 Rh1 Rh2 C7 97.6(4) . 2_655
N1 Rh1 Rh2 C7 -174.5(3) 2_655 2_655
S1 Rh1 Rh2 C7 -82.9(2) . 2_655
C5 Rh1 Rh2 C7 -92.1(4) . .
C6 Rh1 Rh2 C7 4.3(4) . .
N1 Rh1 Rh2 C7 92.2(4) 2_655 .
S1 Rh1 Rh2 C7 -176.2(3) . .
C5 Rh1 Rh2 S1 84.1(2) . .
C6 Rh1 Rh2 S1 -179.5(3) . .
N1 Rh1 Rh2 S1 -91.60(16) 2_655 .
C5 Rh1 Rh2 S1 -171.9(2) . 2_655
C6 Rh1 Rh2 S1 -75.5(3) . 2_655
N1 Rh1 Rh2 S1 12.47(16) 2_655 2_655
S1 Rh1 Rh2 S1 104.07(9) . 2_655
C5 Rh1 Rh2 Rh1 145.6(2) . 2_655
C6 Rh1 Rh2 Rh1 -118.0(3) . 2_655
N1 Rh1 Rh2 Rh1 -30.08(15) 2_655 2_655
S1 Rh1 Rh2 Rh1 61.52(5) . 2_655
C5 Rh1 S1 C1 154.9(3) . .
C6 Rh1 S1 C1 -97(6) . .
N1 Rh1 S1 C1 -19.2(3) 2_655 .
Rh2 Rh1 S1 C1 -105.3(2) . .
C5 Rh1 S1 Rh2 -99.7(2) . .
C6 Rh1 S1 Rh2 8(6) . .
N1 Rh1 S1 Rh2 86.17(16) 2_655 .
C7 Rh2 S1 C1 -157.4(3) 2_655 .
C7 Rh2 S1 C1 -96.4(18) . .
S1 Rh2 S1 C1 28.5(2) 2_655 .
Rh1 Rh2 S1 C1 -20.0(2) 2_655 .
Rh1 Rh2 S1 C1 105.2(2) . .
C7 Rh2 S1 Rh1 97.4(2) 2_655 .
C7 Rh2 S1 Rh1 158.4(18) . .
S1 Rh2 S1 Rh1 -76.76(5) 2_655 .
Rh1 Rh2 S1 Rh1 -125.26(4) 2_655 .
C2 N1 C1 N2 -0.2(7) . .
Rh1 N1 C1 N2 167.8(4) 2_655 .
C2 N1 C1 S1 175.1(5) . .
Rh1 N1 C1 S1 -17.0(8) 2_655 .
C3 N2 C1 N1 -0.4(7) . .
C4 N2 C1 N1 178.1(6) . .
C3 N2 C1 S1 -175.8(5) . .
C4 N2 C1 S1 2.7(9) . .
Rh1 S1 C1 N1 112.7(5) . .
Rh2 S1 C1 N1 28.6(6) . .
Rh1 S1 C1 N2 -72.8(5) . .
Rh2 S1 C1 N2 -156.8(5) . .
C1 N1 C2 C3 0.7(7) . .
Rh1 N1 C2 C3 -168.3(4) 2_655 .
N1 C2 C3 N2 -1.0(7) . .
C1 N2 C3 C2 0.9(7) . .
C4 N2 C3 C2 -177.7(6) . .
C6 Rh1 C5 O1 104(43) . .
N1 Rh1 C5 O1 5(45) 2_655 .
S1 Rh1 C5 O1 -78(43) . .
Rh2 Rh1 C5 O1 -128(43) . .
C5 Rh1 C6 O2 136(17) . .
N1 Rh1 C6 O2 -50(17) 2_655 .
S1 Rh1 C6 O2 28(21) . .
Rh2 Rh1 C6 O2 36(17) . .
C7 Rh2 C7 O3 94(14) 2_655 .
S1 Rh2 C7 O3 33(15) . .
S1 Rh2 C7 O3 -93(14) 2_655 .
Rh1 Rh2 C7 O3 -43(14) 2_655 .
Rh1 Rh2 C7 O3 -172(14) . .
F3 B1 F2 F3 101.8(12) . 2_656
F1 B1 F2 F3 -126.0(6) . 2_656
F4 B1 F2 F3 -15.2(9) . 2_656
F4 B1 F2 F3 126.0(9) 2_656 2_656
F2 B1 F2 F3 54.0(6) 2_656 2_656
F3 B1 F2 F4 -24.2(8) . 2_656
F3 B1 F2 F4 -126.0(9) 2_656 2_656
F1 B1 F2 F4 108.0(6) . 2_656
F4 B1 F2 F4 -141.2(12) . 2_656
F2 B1 F2 F4 -72.0(6) 2_656 2_656
F3 B1 F3 F4 97.0(10) 2_656 2_656
F1 B1 F3 F4 -83.0(10) . 2_656
F4 B1 F3 F4 144.7(12) . 2_656
F2 B1 F3 F4 34.8(12) . 2_656
F2 B1 F3 F4 -158.2(12) 2_656 2_656
F3 B1 F3 F2 -104.8(8) 2_656 2_656
F1 B1 F3 F2 75.2(8) . 2_656
F4 B1 F3 F2 -57.1(10) . 2_656
F4 B1 F3 F2 158.2(12) 2_656 2_656
F2 B1 F3 F2 -167.0(10) . 2_656
F3 B1 F4 F3 -101.3(12) . 2_656
F1 B1 F4 F3 119.3(8) . 2_656
F4 B1 F4 F3 -60.7(8) 2_656 2_656
F2 B1 F4 F3 18.3(10) . 2_656
F2 B1 F4 F3 -147.5(11) 2_656 2_656
F3 B1 F4 F2 46.2(7) . 2_656
F3 B1 F4 F2 147.5(11) 2_656 2_656
F1 B1 F4 F2 -93.2(6) . 2_656
F4 B1 F4 F2 86.8(6) 2_656 2_656
F2 B1 F4 F2 165.8(11) . 2_656
